data_4333417
loop_
_publ_author_name
'Chaudhuri, Phalguni'
'Weyherm\"uller, Thomas'
'Wagner, Rita'
'Khanra, Sumit'
'Biswas, Biplab'
'Bothe, Eberhard'
'Bill, Eckhard'

_publ_section_title
;
 Tridentate Facial Ligation of Tris(pyridine-2-aldoximato)nickel(II) and
 Tris(imidazole-2-aldoximato)nickel(II) To Generate NiIIFeIIINiII,
 MnIIINiII, NiIINiII, and ZnIINiIIand the Electrooxidized MnIVNiII,
 NiIINiIII, and ZnIINiIIISpecies:&#x00A0; A Magnetostructural,
 Electrochemical, and EPR Spectroscopic Study
;
_journal_issue 21
_journal_name_full 'Inorganic Chemistry'
_journal_page_first 9003
_journal_page_last 9016
_journal_paper_doi 10.1021/ic701073j
_journal_volume 46
_journal_year 2007
_chemical_formula_analytical '[C30 H42 N9 Ni2 O3 ]+, (CLO4)-, 0.5 CH3OH'
_chemical_formula_sum 'C30.5 H44 Cl N9 Ni2 O7.5'
_chemical_formula_weight 809.62
_chemical_name_systematic
;
  ?
;
_space_group_IT_number 2
_symmetry_cell_setting triclinic
_symmetry_space_group_name_Hall '-P 1'
_symmetry_space_group_name_H-M 'P -1'
_atom_sites_solution_hydrogens geom
_atom_sites_solution_primary direct
_atom_sites_solution_secondary difmap
_audit_creation_method SHELXL
_cell_angle_alpha 119.548(3)
_cell_angle_beta 101.498(3)
_cell_angle_gamma 102.176(3)
_cell_formula_units_Z 2
_cell_length_a 11.6289(4)
_cell_length_b 13.8230(5)
_cell_length_c 13.8607(5)
_cell_measurement_reflns_used 59715
_cell_measurement_temperature 100(2)
_cell_measurement_theta_max 37.04
_cell_measurement_theta_min 2.91
_cell_volume 1770.03(14)
_computing_cell_refinement 'BRUKER AXS Collect Software'
_computing_data_collection 'BRUKER AXS Collect Software'
_computing_data_reduction 'BRUKER AXS Collect Software'
_computing_structure_refinement 'SHELXL-93 (Sheldrick, 1993)'
_computing_structure_solution 'SHELXS-86 (Sheldrick, 1990)'
_diffrn_ambient_temperature 100(2)
_diffrn_measured_fraction_theta_full 0.996
_diffrn_measured_fraction_theta_max 0.996
_diffrn_measurement_device 'Nonius Kappa-CCD'
_diffrn_measurement_method '800 images at 1 deg. stepwise rotation in omega and phi, 10 sec./ frame'
_diffrn_radiation_monochromator graphite
_diffrn_radiation_source 'rotating anode, 50 kV, 80 mA'
_diffrn_radiation_type MoK\a
_diffrn_radiation_wavelength 0.71073
_diffrn_reflns_av_R_equivalents 0.0400
_diffrn_reflns_av_sigmaI/netI 0.0313
_diffrn_reflns_limit_h_max 19
_diffrn_reflns_limit_h_min -19
_diffrn_reflns_limit_k_max 23
_diffrn_reflns_limit_k_min -23
_diffrn_reflns_limit_l_max 23
_diffrn_reflns_limit_l_min -22
_diffrn_reflns_number 34026
_diffrn_reflns_theta_full 30.00
_diffrn_reflns_theta_max 30.00
_diffrn_reflns_theta_min 3.02
_exptl_absorpt_coefficient_mu 1.200
_exptl_absorpt_correction_type none
_exptl_crystal_colour red
_exptl_crystal_density_diffrn 1.519
_exptl_crystal_description 'opaque block'
_exptl_crystal_F_000 846
_exptl_crystal_size_max 0.30
_exptl_crystal_size_mid 0.26
_exptl_crystal_size_min 0.18
_refine_diff_density_max 0.623
_refine_diff_density_min -0.497
_refine_diff_density_rms 0.063
_refine_ls_extinction_method none
_refine_ls_goodness_of_fit_all 1.044
_refine_ls_goodness_of_fit_obs 1.061
_refine_ls_matrix_type full
_refine_ls_number_parameters 462
_refine_ls_number_reflns 10284
_refine_ls_number_restraints 0
_refine_ls_restrained_S_all 1.044
_refine_ls_restrained_S_obs 1.061
_refine_ls_R_factor_all 0.0314
_refine_ls_R_factor_obs 0.0289
_refine_ls_shift/esd_max 0.002
_refine_ls_shift/esd_mean 0.000
_refine_ls_structure_factor_coef Fsqd
_refine_ls_weighting_details 'w=1/[\s^2^(Fo^2^)+(0.0260P)^2^+1.3372P] where P=(Fo^2^+2Fc^2^)/3'
_refine_ls_weighting_scheme calc
_refine_ls_wR_factor_all 0.0722
_refine_ls_wR_factor_obs 0.0708
_reflns_number_observed 9630
_reflns_number_total 10289
_reflns_observed_criterion >2sigma(I)
_cod_data_source_file ic701073jsup1.cif
_cod_data_source_block 3b
_cod_depositor_comments
;
The following automatic conversions were performed:

'_symmetry_cell_setting' value 'Triclinic' changed to 'triclinic'
according to /home/saulius/struct/CIF-dictionaries/cif_core.dic
dictionary named 'cif_core.dic' version 2.4.2 from 2011-04-26.

Automatic conversion script
Id: cif_fix_values 1891 2012-01-12 08:04:46Z andrius 

The following automatic conversions were performed:

'_refine_ls_weighting_scheme' value 'calc
w=1/[\s^2^(Fo^2^)+(0.0260P)^2^+1.3372P] where P=(Fo^2^+2Fc^2^)/3' was
changed to 'calc'. New tag '_refine_ls_weighting_details' was
created. The value of the new tag was set to
'w=1/[\s^2^(Fo^2^)+(0.0260P)^2^+1.3372P] where P=(Fo^2^+2Fc^2^)/3'.

Automatic conversion script
Id: cif_fix_values 3143 2015-03-26 13:38:13Z robertas 
;
_cod_original_cell_volume 1770.03(11)
_cod_original_sg_symbol_H-M P-1
_cod_original_formula_sum 'C30.50 H44 Cl N9 Ni2 O7.50'
_cod_database_code 4333417

loop_
_symmetry_equiv_pos_as_xyz
'x, y, z'
'-x, -y, -z'

loop_
_atom_site_aniso_label
_atom_site_aniso_U_11
_atom_site_aniso_U_22
_atom_site_aniso_U_33
_atom_site_aniso_U_23
_atom_site_aniso_U_13
_atom_site_aniso_U_12
Ni1 0.00987(7) 0.00955(7) 0.01108(8) 0.00636(6) 0.00447(6) 0.00345(6)
Ni2 0.00894(7) 0.00889(7) 0.01043(8) 0.00540(6) 0.00291(6) 0.00230(5)
N1 0.0128(5) 0.0112(4) 0.0142(5) 0.0070(4) 0.0065(4) 0.0039(4)
C2 0.0149(6) 0.0150(5) 0.0187(6) 0.0095(5) 0.0097(5) 0.0038(5)
C3 0.0146(6) 0.0165(6) 0.0179(6) 0.0089(5) 0.0099(5) 0.0060(5)
N4 0.0158(5) 0.0136(5) 0.0138(5) 0.0074(4) 0.0072(4) 0.0051(4)
C5 0.0214(6) 0.0221(6) 0.0145(6) 0.0120(5) 0.0076(5) 0.0073(5)
C6 0.0182(6) 0.0245(7) 0.0176(6) 0.0147(6) 0.0048(5) 0.0071(5)
N7 0.0135(5) 0.0183(5) 0.0197(6) 0.0136(5) 0.0077(4) 0.0073(4)
C8 0.0209(6) 0.0185(6) 0.0272(7) 0.0175(6) 0.0130(6) 0.0114(5)
C9 0.0204(6) 0.0117(5) 0.0220(6) 0.0103(5) 0.0122(5) 0.0078(5)
C10 0.0154(6) 0.0157(6) 0.0165(6) 0.0073(5) 0.0027(5) 0.0010(5)
C11 0.0265(7) 0.0142(6) 0.0168(6) 0.0057(5) 0.0101(6) 0.0071(5)
C12 0.0149(6) 0.0292(7) 0.0305(8) 0.0213(7) 0.0111(6) 0.0120(5)
O21 0.0150(4) 0.0147(4) 0.0125(4) 0.0086(4) 0.0039(3) 0.0016(3)
N22 0.0124(5) 0.0109(4) 0.0131(5) 0.0071(4) 0.0038(4) 0.0030(4)
C23 0.0126(5) 0.0139(5) 0.0155(6) 0.0085(5) 0.0018(5) 0.0024(4)
C24 0.0112(5) 0.0116(5) 0.0185(6) 0.0083(5) 0.0044(5) 0.0033(4)
N25 0.0117(5) 0.0129(5) 0.0164(5) 0.0084(4) 0.0055(4) 0.0042(4)
C26 0.0151(6) 0.0188(6) 0.0194(6) 0.0113(5) 0.0077(5) 0.0050(5)
C27 0.0173(6) 0.0235(7) 0.0274(7) 0.0162(6) 0.0128(6) 0.0066(5)
C28 0.0132(6) 0.0216(6) 0.0314(8) 0.0153(6) 0.0096(6) 0.0031(5)
C29 0.0106(6) 0.0178(6) 0.0244(7) 0.0107(5) 0.0037(5) 0.0015(5)
C30 0.0162(6) 0.0282(7) 0.0216(7) 0.0156(6) -0.0033(5) -0.0018(6)
O31 0.0189(4) 0.0132(4) 0.0168(4) 0.0108(4) 0.0101(4) 0.0077(3)
N32 0.0110(5) 0.0119(4) 0.0136(5) 0.0080(4) 0.0062(4) 0.0042(4)
C33 0.0137(5) 0.0118(5) 0.0134(6) 0.0062(5) 0.0070(5) 0.0039(4)
C34 0.0097(5) 0.0140(5) 0.0120(5) 0.0066(5) 0.0054(4) 0.0027(4)
N35 0.0109(5) 0.0130(5) 0.0126(5) 0.0073(4) 0.0038(4) 0.0023(4)
C36 0.0134(6) 0.0165(6) 0.0173(6) 0.0108(5) 0.0045(5) 0.0036(5)
C37 0.0151(6) 0.0245(7) 0.0183(6) 0.0157(6) 0.0053(5) 0.0050(5)
C38 0.0139(6) 0.0264(7) 0.0136(6) 0.0117(5) 0.0065(5) 0.0050(5)
C39 0.0127(5) 0.0189(6) 0.0120(6) 0.0067(5) 0.0059(5) 0.0039(5)
C40 0.0348(8) 0.0123(6) 0.0168(6) 0.0065(5) 0.0138(6) 0.0079(5)
O41 0.0113(4) 0.0110(4) 0.0171(4) 0.0094(4) 0.0046(3) 0.0027(3)
N42 0.0107(4) 0.0097(4) 0.0111(5) 0.0059(4) 0.0023(4) 0.0023(4)
C43 0.0114(5) 0.0119(5) 0.0119(5) 0.0064(4) 0.0029(4) 0.0039(4)
C44 0.0145(5) 0.0106(5) 0.0105(5) 0.0055(4) 0.0026(4) 0.0045(4)
N45 0.0136(5) 0.0102(4) 0.0124(5) 0.0058(4) 0.0029(4) 0.0028(4)
C46 0.0163(6) 0.0131(5) 0.0157(6) 0.0079(5) 0.0039(5) 0.0030(5)
C47 0.0241(7) 0.0117(5) 0.0191(6) 0.0091(5) 0.0053(5) 0.0032(5)
C48 0.0296(7) 0.0131(6) 0.0236(7) 0.0112(5) 0.0098(6) 0.0099(5)
C49 0.0223(6) 0.0143(6) 0.0202(6) 0.0105(5) 0.0093(5) 0.0093(5)
C50 0.0142(6) 0.0163(6) 0.0193(6) 0.0088(5) 0.0074(5) 0.0077(5)
Cl60 0.01644(14) 0.01881(14) 0.01498(14) 0.01031(12) 0.00625(11) 0.00685(11)
O61 0.0556(9) 0.0520(9) 0.0548(9) 0.0467(8) 0.0188(8) 0.0097(7)
O62 0.0450(8) 0.0535(8) 0.0231(6) 0.0174(6) 0.0168(6) 0.0385(7)
O63 0.0187(5) 0.0363(7) 0.0228(6) 0.0057(5) 0.0017(5) -0.0004(5)
O64 0.0313(6) 0.0219(5) 0.0140(5) 0.0050(4) 0.0072(4) 0.0116(5)
O71 0.0279(12) 0.0318(12) 0.0224(11) 0.0115(10) 0.0049(10) 0.0077(10)
C72 0.031(4) 0.031(4) 0.025(2) 0.007(3) 0.016(2) 0.003(2)

loop_
_atom_site_label
_atom_site_type_symbol
_atom_site_fract_x
_atom_site_fract_y
_atom_site_fract_z
_atom_site_U_iso_or_equiv
_atom_site_thermal_displace_type
_atom_site_occupancy
_atom_site_calc_flag
_atom_site_refinement_flags
Ni1 Ni 0.205777(15) 0.892349(13) 0.255331(14) 0.00975(4) Uani 1 d .
Ni2 Ni 0.119420(14) 0.731427(13) 0.371601(14) 0.00970(4) Uani 1 d .
N1 N 0.35547(10) 1.05768(9) 0.33675(10) 0.0125(2) Uani 1 d .
C2 C 0.42504(13) 1.04812(12) 0.25489(12) 0.0158(2) Uani 1 d .
H2A H 0.51627(13) 1.09250(12) 0.30138(12) 0.019 Uiso 1 calc R
H2B H 0.39671(13) 1.08457(12) 0.21308(12) 0.019 Uiso 1 calc R
C3 C 0.40257(12) 0.91802(12) 0.16422(12) 0.0158(2) Uani 1 d .
H3A H 0.43746(12) 0.91252(12) 0.10288(12) 0.019 Uiso 1 calc R
H3B H 0.44654(12) 0.88631(12) 0.20410(12) 0.019 Uiso 1 calc R
N4 N 0.26569(11) 0.84545(10) 0.10711(10) 0.0142(2) Uani 1 d .
C5 C 0.19719(14) 0.87904(13) 0.03274(13) 0.0184(3) Uani 1 d .
H5A H 0.17589(14) 0.81722(13) -0.05221(13) 0.022 Uiso 1 calc R
H5B H 0.25206(14) 0.95559(13) 0.05076(13) 0.022 Uiso 1 calc R
C6 C 0.07681(13) 0.89148(13) 0.05648(13) 0.0190(3) Uani 1 d .
H6A H 0.04001(13) 0.92662(13) 0.01674(13) 0.023 Uiso 1 calc R
H6B H 0.01473(13) 0.81154(13) 0.02275(13) 0.023 Uiso 1 calc R
N7 N 0.10248(11) 0.96816(10) 0.18549(11) 0.0151(2) Uani 1 d .
C8 C 0.18293(14) 1.09459(12) 0.24014(14) 0.0182(3) Uani 1 d .
H8A H 0.13046(14) 1.14458(12) 0.25736(14) 0.022 Uiso 1 calc R
H8B H 0.21918(14) 1.09985(12) 0.18329(14) 0.022 Uiso 1 calc R
C9 C 0.28909(13) 1.14203(11) 0.35459(13) 0.0164(2) Uani 1 d .
H9A H 0.34953(13) 1.22008(11) 0.38099(13) 0.020 Uiso 1 calc R
H9B H 0.25404(13) 1.15430(11) 0.41750(13) 0.020 Uiso 1 calc R
C10 C 0.44412(13) 1.09502(12) 0.45145(13) 0.0181(3) Uani 1 d .
H10A H 0.48748(13) 1.03851(12) 0.43849(13) 0.027 Uiso 1 calc R
H10B H 0.39774(13) 1.09646(12) 0.50364(13) 0.027 Uiso 1 calc R
H10C H 0.50613(13) 1.17492(12) 0.48855(13) 0.027 Uiso 1 calc R
C11 C 0.24631(15) 0.71713(12) 0.03454(13) 0.0203(3) Uani 1 d .
H11A H 0.15591(15) 0.66974(12) -0.00289(13) 0.031 Uiso 1 calc R
H11B H 0.28715(15) 0.69488(12) 0.08546(13) 0.031 Uiso 1 calc R
H11C H 0.28305(15) 0.70180(12) -0.02701(13) 0.031 Uiso 1 calc R
C12 C -0.01699(13) 0.96293(14) 0.20706(15) 0.0212(3) Uani 1 d .
H12A H 0.00070(13) 1.01384(14) 0.29252(15) 0.032 Uiso 1 calc R
H12B H -0.06633(13) 0.88045(14) 0.17662(15) 0.032 Uiso 1 calc R
H12C H -0.06482(13) 0.99104(14) 0.16638(15) 0.032 Uiso 1 calc R
O21 O 0.05381(9) 0.73458(8) 0.15535(8) 0.0145(2) Uani 1 d .
N22 N 0.00837(10) 0.70214(9) 0.21965(10) 0.0123(2) Uani 1 d .
C23 C -0.11205(12) 0.64428(11) 0.18198(12) 0.0149(2) Uani 1 d .
C24 C -0.15242(12) 0.62250(11) 0.26544(12) 0.0141(2) Uani 1 d .
N25 N -0.06319(10) 0.67563(10) 0.37388(10) 0.0135(2) Uani 1 d .
C26 C -0.09543(13) 0.66297(12) 0.45577(13) 0.0174(2) Uani 1 d .
H26 H -0.03310(13) 0.70252(12) 0.53223(13) 0.021 Uiso 1 calc R
C27 C -0.21568(14) 0.59473(13) 0.43417(14) 0.0211(3) Uani 1 d .
H27 H -0.23520(14) 0.58745(13) 0.49422(14) 0.025 Uiso 1 calc R
C28 C -0.30634(13) 0.53760(13) 0.32251(15) 0.0221(3) Uani 1 d .
H28 H -0.38886(13) 0.48877(13) 0.30430(15) 0.027 Uiso 1 calc R
C29 C -0.27578(13) 0.55219(12) 0.23772(14) 0.0193(3) Uani 1 d .
H29 H -0.33764(13) 0.51502(12) 0.16155(14) 0.023 Uiso 1 calc R
C30 C -0.20197(14) 0.60719(15) 0.06588(14) 0.0248(3) Uani 1 d .
H30A H -0.15543(14) 0.63023(15) 0.02425(14) 0.037 Uiso 1 calc R
H30B H -0.26343(14) 0.64658(15) 0.08005(14) 0.037 Uiso 1 calc R
H30C H -0.24599(14) 0.52045(15) 0.01725(14) 0.037 Uiso 1 calc R
O31 O 0.15168(9) 0.96333(8) 0.40027(9) 0.0141(2) Uani 1 d .
N32 N 0.16431(10) 0.91010(9) 0.45749(10) 0.0114(2) Uani 1 d .
C33 C 0.20097(12) 0.97430(11) 0.57309(12) 0.0131(2) Uani 1 d .
C34 C 0.22365(11) 0.90751(11) 0.62647(11) 0.0122(2) Uani 1 d .
N35 N 0.20446(10) 0.79061(10) 0.54943(10) 0.0126(2) Uani 1 d .
C36 C 0.22803(12) 0.72634(12) 0.59320(12) 0.0155(2) Uani 1 d .
H36 H 0.21464(12) 0.64483(12) 0.53901(12) 0.019 Uiso 1 calc R
C37 C 0.27104(13) 0.77318(13) 0.71384(13) 0.0180(3) Uani 1 d .
H37 H 0.28649(13) 0.72485(13) 0.74155(13) 0.022 Uiso 1 calc R
C38 C 0.29091(13) 0.89232(13) 0.79292(12) 0.0179(3) Uani 1 d .
H38 H 0.32057(13) 0.92706(13) 0.87602(12) 0.021 Uiso 1 calc R
C39 C 0.26695(12) 0.96015(12) 0.74924(12) 0.0156(2) Uani 1 d .
H39 H 0.27985(12) 1.04177(12) 0.80228(12) 0.019 Uiso 1 calc R
C40 C 0.2222(2) 1.10461(12) 0.64430(13) 0.0214(3) Uani 1 d .
H40A H 0.2011(2) 1.13011(12) 0.59063(13) 0.032 Uiso 1 calc R
H40B H 0.3108(2) 1.15005(12) 0.69644(13) 0.032 Uiso 1 calc R
H40C H 0.1686(2) 1.11897(12) 0.69246(13) 0.032 Uiso 1 calc R
O41 O 0.32805(8) 0.83036(8) 0.31580(9) 0.0127(2) Uani 1 d .
N42 N 0.26834(10) 0.73783(9) 0.31646(10) 0.0110(2) Uani 1 d .
C43 C 0.30809(12) 0.64889(11) 0.28364(11) 0.0121(2) Uani 1 d .
C44 C 0.22674(12) 0.54703(11) 0.27619(11) 0.0125(2) Uani 1 d .
N45 N 0.12329(10) 0.55773(9) 0.30538(10) 0.0129(2) Uani 1 d .
C46 C 0.04447(13) 0.46468(11) 0.29611(12) 0.0159(2) Uani 1 d .
H46 H -0.02750(13) 0.47259(11) 0.31720(12) 0.019 Uiso 1 calc R
C47 C 0.06313(14) 0.35749(12) 0.25717(13) 0.0191(3) Uani 1 d .
H47 H 0.00556(14) 0.29365(12) 0.25209(13) 0.023 Uiso 1 calc R
C48 C 0.16801(15) 0.34592(12) 0.22584(14) 0.0211(3) Uani 1 d .
H48 H 0.18294(15) 0.27341(12) 0.19813(14) 0.025 Uiso 1 calc R
C49 C 0.25077(14) 0.44125(12) 0.23541(13) 0.0177(3) Uani 1 d .
H49 H 0.32307(14) 0.43478(12) 0.21448(13) 0.021 Uiso 1 calc R
C50 C 0.42386(13) 0.64729(12) 0.25207(13) 0.0165(2) Uani 1 d .
H50A H 0.46502(13) 0.72335(12) 0.26290(13) 0.025 Uiso 1 calc R
H50B H 0.40041(13) 0.58193(12) 0.16905(13) 0.025 Uiso 1 calc R
H50C H 0.48191(13) 0.63555(12) 0.30359(13) 0.025 Uiso 1 calc R
Cl60 Cl 0.41043(3) 0.22261(3) 0.09229(3) 0.01611(6) Uani 1 d .
O61 O 0.4434(2) 0.30523(15) 0.0600(2) 0.0477(4) Uani 1 d .
O62 O 0.48177(14) 0.14602(13) 0.06383(11) 0.0378(3) Uani 1 d .
O63 O 0.27859(11) 0.15029(12) 0.03010(11) 0.0343(3) Uani 1 d .
O64 O 0.43440(11) 0.28827(10) 0.21857(10) 0.0247(2) Uani 1 d .
O71 O 0.5793(2) 0.4096(2) 0.4617(2) 0.0306(5) Uani 0.50 d P
H71 H 0.5493(31) 0.3602(28) 0.3878(5) 0.046 Uiso 0.50 calc PR
C72 C 0.5127(9) 0.4882(9) 0.4949(10) 0.0340(15) Uani 0.50 d P
H72A H 0.4298(26) 0.4465(19) 0.4895(57) 0.051 Uiso 0.50 calc PR
H72B H 0.5020(55) 0.5153(47) 0.4415(37) 0.051 Uiso 0.50 calc PR
H72C H 0.5600(31) 0.5572(30) 0.5766(22) 0.051 Uiso 0.50 calc PR

loop_
_atom_type_symbol
_atom_type_description
_atom_type_scat_dispersion_real
_atom_type_scat_dispersion_imag
_atom_type_scat_source
C C 0.0033 0.0016 'International Tables Vol C Tables 4.2.6.8 and 6.1.1.4'
H H 0.0000 0.0000 'International Tables Vol C Tables 4.2.6.8 and 6.1.1.4'
N N 0.0061 0.0033 'International Tables Vol C Tables 4.2.6.8 and 6.1.1.4'
O O 0.0106 0.0060 'International Tables Vol C Tables 4.2.6.8 and 6.1.1.4'
Cl Cl 0.1484 0.1585 'International Tables Vol C Tables 4.2.6.8 and 6.1.1.4'
Ni Ni 0.3393 1.1124 'International Tables Vol C Tables 4.2.6.8 and 6.1.1.4'

loop_
_geom_angle_atom_site_label_1
_geom_angle_atom_site_label_2
_geom_angle_atom_site_label_3
_geom_angle
O41 Ni1 O31 96.55(4)
O41 Ni1 O21 96.37(4)
O31 Ni1 O21 95.04(4)
O41 Ni1 N1 89.82(4)
O31 Ni1 N1 90.11(4)
O21 Ni1 N1 171.43(4)
O41 Ni1 N7 170.75(4)
O31 Ni1 N7 89.78(4)
O21 Ni1 N7 89.75(4)
N1 Ni1 N7 83.42(4)
O41 Ni1 N4 89.86(4)
O31 Ni1 N4 170.64(4)
O21 Ni1 N4 90.98(4)
N1 Ni1 N4 83.09(4)
N7 Ni1 N4 83.08(4)
N32 Ni2 N42 92.11(4)
N32 Ni2 N22 91.89(4)
N42 Ni2 N22 90.29(4)
N32 Ni2 N35 77.90(4)
N42 Ni2 N35 102.39(4)
N22 Ni2 N35 163.88(4)
N32 Ni2 N25 101.73(4)
N42 Ni2 N25 161.81(4)
N22 Ni2 N25 77.64(4)
N35 Ni2 N25 92.11(4)
N32 Ni2 N45 164.94(4)
N42 Ni2 N45 77.91(4)
N22 Ni2 N45 99.32(4)
N35 Ni2 N45 93.10(4)
N25 Ni2 N45 90.53(4)
C10 N1 C9 110.24(11)
C10 N1 C2 109.37(11)
C9 N1 C2 111.99(10)
C10 N1 Ni1 112.91(8)
C9 N1 Ni1 102.94(8)
C2 N1 Ni1 109.31(8)
N1 C2 C3 110.81(10)
N4 C3 C2 110.48(10)
C11 N4 C3 109.85(11)
C11 N4 C5 110.21(11)
C3 N4 C5 111.89(10)
C11 N4 Ni1 112.63(8)
C3 N4 Ni1 102.98(8)
C5 N4 Ni1 109.12(8)
N4 C5 C6 110.60(11)
N7 C6 C5 111.02(11)
C12 N7 C6 109.92(11)
C12 N7 C8 109.96(11)
C6 N7 C8 112.67(11)
C12 N7 Ni1 112.60(8)
C6 N7 Ni1 102.96(8)
C8 N7 Ni1 108.61(8)
N7 C8 C9 111.25(11)
N1 C9 C8 110.84(11)
N22 O21 Ni1 113.53(7)
C23 N22 O21 119.16(11)
C23 N22 Ni2 117.89(9)
O21 N22 Ni2 122.88(8)
N22 C23 C24 114.06(12)
N22 C23 C30 123.04(13)
C24 C23 C30 122.86(12)
N25 C24 C29 120.79(13)
N25 C24 C23 116.06(11)
C29 C24 C23 123.15(13)
C26 N25 C24 118.95(11)
C26 N25 Ni2 128.02(9)
C24 N25 Ni2 111.15(9)
N25 C26 C27 123.16(14)
C28 C27 C26 118.13(14)
C29 C28 C27 119.57(13)
C28 C29 C24 119.36(14)
N32 O31 Ni1 112.33(7)
C33 N32 O31 118.93(10)
C33 N32 Ni2 118.54(9)
O31 N32 Ni2 122.44(8)
N32 C33 C34 113.65(11)
N32 C33 C40 122.84(12)
C34 C33 C40 123.47(12)
N35 C34 C39 120.84(12)
N35 C34 C33 116.11(11)
C39 C34 C33 123.00(12)
C36 N35 C34 118.78(11)
C36 N35 Ni2 128.55(9)
C34 N35 Ni2 112.26(8)
N35 C36 C37 123.18(13)
C38 C37 C36 118.37(13)
C37 C38 C39 119.25(13)
C38 C39 C34 119.58(13)
N42 O41 Ni1 112.04(7)
C43 N42 O41 119.30(11)
C43 N42 Ni2 118.48(8)
O41 N42 Ni2 122.20(8)
N42 C43 C44 114.02(11)
N42 C43 C50 123.96(11)
C44 C43 C50 121.99(11)
N45 C44 C49 121.29(12)
N45 C44 C43 116.93(11)
C49 C44 C43 121.71(12)
C46 N45 C44 118.56(11)
C46 N45 Ni2 129.51(9)
C44 N45 Ni2 111.79(8)
N45 C46 C47 123.15(13)
C48 C47 C46 118.33(13)
C49 C48 C47 119.33(13)
C48 C49 C44 119.33(13)
O61 Cl60 O62 111.06(10)
O61 Cl60 O63 109.92(9)
O62 Cl60 O63 108.77(9)
O61 Cl60 O64 109.06(9)
O62 Cl60 O64 109.53(7)
O63 Cl60 O64 108.46(7)

loop_
_geom_bond_atom_site_label_1
_geom_bond_atom_site_label_2
_geom_bond_distance
Ni1 O41 2.0508(9)
Ni1 O31 2.0529(9)
Ni1 O21 2.0535(9)
Ni1 N1 2.1265(11)
Ni1 N7 2.1323(11)
Ni1 N4 2.1387(11)
Ni2 N32 2.0243(11)
Ni2 N42 2.0300(11)
Ni2 N22 2.0301(11)
Ni2 N35 2.1026(11)
Ni2 N25 2.1131(11)
Ni2 N45 2.1208(11)
N1 C10 1.473(2)
N1 C9 1.479(2)
N1 C2 1.491(2)
C2 C3 1.524(2)
C3 N4 1.486(2)
N4 C11 1.480(2)
N4 C5 1.488(2)
C5 C6 1.526(2)
C6 N7 1.481(2)
N7 C12 1.473(2)
N7 C8 1.492(2)
C8 C9 1.524(2)
O21 N22 1.3254(14)
N22 C23 1.303(2)
C23 C24 1.466(2)
C23 C30 1.495(2)
C24 N25 1.358(2)
C24 C29 1.405(2)
N25 C26 1.341(2)
C26 C27 1.390(2)
C27 C28 1.387(2)
C28 C29 1.385(2)
O31 N32 1.3293(14)
N32 C33 1.305(2)
C33 C34 1.472(2)
C33 C40 1.497(2)
C34 N35 1.361(2)
C34 C39 1.400(2)
N35 C36 1.342(2)
C36 C37 1.388(2)
C37 C38 1.387(2)
C38 C39 1.388(2)
O41 N42 1.3257(13)
N42 C43 1.305(2)
C43 C44 1.464(2)
C43 C50 1.497(2)
C44 N45 1.358(2)
C44 C49 1.398(2)
N45 C46 1.343(2)
C46 C47 1.388(2)
C47 C48 1.388(2)
C48 C49 1.386(2)
Cl60 O61 1.4285(13)
Cl60 O62 1.4332(12)
Cl60 O63 1.4386(12)
Cl60 O64 1.4481(11)
O71 C72 1.413(6)
